data_4079894
loop_
_publ_author_name
'Shekar, Sukesh'
'Brown, Seth N.'

_publ_section_title
;
 Migrations of Alkyl and Aryl Groups from Silicon to Nitrogen in Silylated
 Aryloxyiminoquinones
;
_journal_issue 2
_journal_name_full Organometallics
_journal_page_first 556
_journal_paper_doi 10.1021/om301028c
_journal_volume 32
_journal_year 2013
_chemical_formula_moiety 'C36 H51 N O2 Si'
_chemical_formula_sum 'C36 H51 N O2 Si'
_chemical_formula_weight 557.87
_chemical_name_common MePhSi(ON[Me]O)
_chemical_name_systematic
; 
 2,4,8,10-Tetra-tert-butyl-6,12-dimethyl-6-phenyl-12H-
dibenzo[d,g][1,3,6,2]dioxazasilocine 
;
_space_group_IT_number 2
_symmetry_cell_setting triclinic
_symmetry_space_group_name_Hall '-P 1'
_symmetry_space_group_name_H-M 'P -1'
_atom_sites_solution_hydrogens difmap
_atom_sites_solution_primary direct
_atom_sites_solution_secondary difmap
_audit_creation_method SHELXL-97
_cell_angle_alpha 78.879(2)
_cell_angle_beta 73.065(2)
_cell_angle_gamma 75.628(2)
_cell_formula_units_Z 2
_cell_length_a 10.8488(14)
_cell_length_b 10.8977(15)
_cell_length_c 15.012(2)
_cell_measurement_reflns_used 9920
_cell_measurement_temperature 120(2)
_cell_measurement_theta_max 27.58
_cell_measurement_theta_min 2.26
_cell_volume 1630.7(4)
_computing_cell_refinement 'APEX2/SAINT (Bruker, 2004)'
_computing_data_collection 'APEX2 (Bruker, 2004)'
_computing_data_reduction 'SAINT/XPREP (Bruker, 2004; Sheldrick, 2003)'
_computing_molecular_graphics 'XP (Sheldrick, 1998)'
_computing_publication_material 'XCIF (Sheldrick, 2001)'
_computing_structure_refinement 'SHELXL-97 (Sheldrick, 2008)'
_computing_structure_solution 'SHELXS-97 (Sheldrick, 2008)'
_diffrn_ambient_temperature 120(2)
_diffrn_detector_area_resol_mean 8.33
_diffrn_measured_fraction_theta_full 0.919
_diffrn_measured_fraction_theta_max 0.919
_diffrn_measurement_device_type 'Bruker APEX-II CCD'
_diffrn_measurement_method '\f and \w scans'
_diffrn_radiation_monochromator graphite
_diffrn_radiation_source 'fine-focus sealed tube'
_diffrn_radiation_type MoK\a
_diffrn_radiation_wavelength 0.71073
_diffrn_reflns_av_R_equivalents 0.0267
_diffrn_reflns_av_sigmaI/netI 0.0222
_diffrn_reflns_limit_h_max 14
_diffrn_reflns_limit_h_min -14
_diffrn_reflns_limit_k_max 14
_diffrn_reflns_limit_k_min -14
_diffrn_reflns_limit_l_max 19
_diffrn_reflns_limit_l_min -18
_diffrn_reflns_number 37825
_diffrn_reflns_theta_full 28.01
_diffrn_reflns_theta_max 28.01
_diffrn_reflns_theta_min 1.43
_exptl_absorpt_coefficient_mu 0.103
_exptl_absorpt_correction_T_max 0.9857
_exptl_absorpt_correction_T_min 0.9638
_exptl_absorpt_correction_type multi-scan
_exptl_absorpt_process_details
; 
Blessing, R. H. (1995) Acta Cryst. A51, 33-38.

 Sheldrick, G.M. (2008) SADABS v2008/1. Bruker AXS Inc. 
Madison, WI USA.
;
_exptl_crystal_colour colorless
_exptl_crystal_density_diffrn 1.136
_exptl_crystal_density_method 'not measured'
_exptl_crystal_description plate
_exptl_crystal_F_000 608
_exptl_crystal_recrystallization_method
;
 Crystals were grown from methylene chloride/methanol.
;
_exptl_crystal_size_max 0.36
_exptl_crystal_size_mid 0.22
_exptl_crystal_size_min 0.14
_refine_diff_density_max 0.377
_refine_diff_density_min -0.295
_refine_diff_density_rms 0.039
_refine_ls_extinction_method none
_refine_ls_goodness_of_fit_ref 1.036
_refine_ls_hydrogen_treatment mixed
_refine_ls_matrix_type full
_refine_ls_number_parameters 575
_refine_ls_number_reflns 7266
_refine_ls_number_restraints 0
_refine_ls_restrained_S_all 1.036
_refine_ls_R_factor_all 0.0469
_refine_ls_R_factor_gt 0.0378
_refine_ls_shift/su_max 0.000
_refine_ls_shift/su_mean 0.000
_refine_ls_structure_factor_coef Fsqd
_refine_ls_weighting_details 'calc w=1/[\s^2^(Fo^2^)+(0.0501P)^2^+0.5250P] where P=(Fo^2^+2Fc^2^)/3'
_refine_ls_weighting_scheme calc
_refine_ls_wR_factor_gt 0.0957
_refine_ls_wR_factor_ref 0.1017
_reflns_number_gt 6155
_reflns_number_total 7266
_reflns_threshold_expression >2sigma(I)
_cod_data_source_file om301028c_si_002.cif
_cod_data_source_block ss140_0m
_cod_depositor_comments
;
The following automatic conversions were performed:

'_symmetry_cell_setting' value 'Triclinic' changed to 'triclinic'
according to /home/saulius/struct/CIF-dictionaries/cif_core.dic
dictionary named 'cif_core.dic' version 2.4.2 from 2011-04-26.

Automatic conversion script
Id: cif_fix_values 1891 2012-01-12 08:04:46Z andrius 
;
_cod_original_sg_symbol_H-M P-1
_cod_database_code 4079894

loop_
_symmetry_equiv_pos_as_xyz
'x, y, z'
'-x, -y, -z'

loop_
_atom_site_label
_atom_site_type_symbol
_atom_site_fract_x
_atom_site_fract_y
_atom_site_fract_z
_atom_site_U_iso_or_equiv
_atom_site_adp_type
_atom_site_occupancy
_atom_site_symmetry_multiplicity
_atom_site_calc_flag
_atom_site_refinement_flags
_atom_site_disorder_assembly
_atom_site_disorder_group
Si Si 0.39570(3) 0.28797(3) 0.29502(2) 0.01869(9) Uani 1 1 d . . .
N N 0.40385(9) 0.51318(9) 0.31155(7) 0.0178(2) Uani 1 1 d . . .
O1 O 0.50314(8) 0.33230(8) 0.19791(6) 0.02103(18) Uani 1 1 d . . .
H1A H 0.5192(16) 0.4859(15) 0.4004(11) 0.030(4) Uiso 1 1 d . . .
H1C H 0.4301(15) 0.6255(16) 0.3989(11) 0.034(4) Uiso 1 1 d . . .
H1B H 0.3666(15) 0.5049(14) 0.4517(11) 0.029(4) Uiso 1 1 d . . .
H2C H 0.3477(15) 0.1529(15) 0.2036(12) 0.034(4) Uiso 1 1 d . . .
H2B H 0.3065(17) 0.1056(16) 0.3119(12) 0.040(4) Uiso 1 1 d . . .
H2A H 0.4535(18) 0.0756(17) 0.2563(12) 0.044(5) Uiso 1 1 d . . .
H14 H 0.7698(14) 0.5761(13) 0.0072(10) 0.021(3) Uiso 1 1 d . . .
H16 H 0.5145(14) 0.7183(14) 0.2405(10) 0.023(4) Uiso 1 1 d . . .
H24 H -0.0802(14) 0.7046(13) 0.3161(9) 0.019(3) Uiso 1 1 d . . .
H26 H 0.2839(13) 0.7619(13) 0.2960(9) 0.017(3) Uiso 1 1 d . . .
H32 H 0.2924(16) 0.2212(15) 0.4960(11) 0.034(4) Uiso 1 1 d . . .
H33 H 0.3819(19) 0.1353(18) 0.6237(14) 0.052(5) Uiso 1 1 d . . .
H34 H 0.6098(17) 0.0999(17) 0.6063(13) 0.043(5) Uiso 1 1 d . . .
H35 H 0.7485(18) 0.1502(17) 0.4564(12) 0.043(5) Uiso 1 1 d . . .
H36 H 0.6597(16) 0.2362(16) 0.3272(12) 0.039(4) Uiso 1 1 d . . .
H13C H 0.8289(17) 0.1590(17) 0.0492(12) 0.040(4) Uiso 1 1 d . . .
H13B H 0.7297(16) 0.1957(15) 0.1412(12) 0.031(4) Uiso 1 1 d . . .
H13A H 0.8599(17) 0.2536(16) 0.1063(12) 0.040(4) Uiso 1 1 d . . .
H13D H 0.6599(16) 0.2283(17) -0.0413(12) 0.040(4) Uiso 1 1 d . . .
H13E H 0.5711(17) 0.3716(18) -0.0391(13) 0.044(5) Uiso 1 1 d . . .
H13F H 0.5513(18) 0.2629(17) 0.0524(13) 0.043(5) Uiso 1 1 d . . .
H13I H 0.7757(17) 0.4564(17) -0.1010(12) 0.042(5) Uiso 1 1 d . . .
H13H H 0.8945(17) 0.4041(16) -0.0471(12) 0.042(5) Uiso 1 1 d . . .
H13G H 0.8574(17) 0.3077(17) -0.0969(12) 0.041(4) Uiso 1 1 d . . .
H23C H -0.0014(17) 0.4232(18) 0.1930(13) 0.046(5) Uiso 1 1 d . . .
H23B H -0.0592(15) 0.3113(15) 0.2596(11) 0.033(4) Uiso 1 1 d . . .
H23A H 0.0924(17) 0.3180(16) 0.2432(12) 0.039(4) Uiso 1 1 d . . .
H23F H -0.0721(16) 0.4101(16) 0.4806(12) 0.038(4) Uiso 1 1 d . . .
H23E H 0.0472(17) 0.3061(16) 0.4266(11) 0.037(4) Uiso 1 1 d . . .
H23D H -0.1010(17) 0.2997(17) 0.4364(12) 0.043(5) Uiso 1 1 d . . .
H23G H -0.2199(16) 0.5713(16) 0.3923(12) 0.037(4) Uiso 1 1 d . . .
H23I H -0.1902(16) 0.5774(17) 0.2802(13) 0.040(4) Uiso 1 1 d . . .
H23H H -0.2362(16) 0.4559(16) 0.3490(11) 0.036(4) Uiso 1 1 d . . .
H25C H 0.2220(19) 0.9421(18) 0.2010(13) 0.051(5) Uiso 1 1 d . . .
H25B H 0.1121(17) 0.9335(17) 0.1491(14) 0.048(5) Uiso 1 1 d . . .
H25A H 0.0933(16) 1.0577(17) 0.1980(12) 0.041(4) Uiso 1 1 d . . .
H25F H 0.1512(17) 0.9316(16) 0.3812(11) 0.037(4) Uiso 1 1 d . . .
H25E H 0.0032(18) 0.9155(17) 0.4362(13) 0.045(5) Uiso 1 1 d . . .
H25D H 0.0302(17) 1.0452(18) 0.3726(12) 0.043(5) Uiso 1 1 d . . .
H25H H -0.1197(19) 0.9097(19) 0.2380(14) 0.057(6) Uiso 1 1 d . . .
H25G H -0.1607(18) 0.9097(17) 0.3518(13) 0.047(5) Uiso 1 1 d . . .
H25I H -0.1266(17) 1.0392(18) 0.2845(13) 0.047(5) Uiso 1 1 d . . .
C1 C 0.43252(13) 0.53430(13) 0.39713(9) 0.0218(3) Uani 1 1 d . . .
C2 C 0.37411(14) 0.13963(13) 0.26370(10) 0.0275(3) Uani 1 1 d . . .
C11 C 0.50443(11) 0.53873(11) 0.22672(8) 0.0181(2) Uani 1 1 d . . .
C12 C 0.55480(11) 0.44017(11) 0.17131(8) 0.0181(2) Uani 1 1 d . . .
C13 C 0.65656(11) 0.45056(11) 0.08870(8) 0.0198(2) Uani 1 1 d . . .
C14 C 0.69948(12) 0.56589(12) 0.06483(8) 0.0216(3) Uani 1 1 d . . .
C15 C 0.64869(11) 0.66782(11) 0.11809(8) 0.0205(2) Uani 1 1 d . A .
C16 C 0.55140(12) 0.65163(11) 0.20066(9) 0.0197(2) Uani 1 1 d . . .
C21 C 0.27022(11) 0.57493(11) 0.30778(8) 0.0178(2) Uani 1 1 d . . .
C22 C 0.18747(11) 0.49233(11) 0.31499(8) 0.0182(2) Uani 1 1 d . . .
C23 C 0.05339(11) 0.53854(11) 0.31994(8) 0.0191(2) Uani 1 1 d . . .
C24 C 0.00938(12) 0.67112(12) 0.31359(8) 0.0201(2) Uani 1 1 d . . .
C25 C 0.09108(12) 0.75668(11) 0.30343(8) 0.0197(2) Uani 1 1 d . . .
C26 C 0.22263(12) 0.70552(11) 0.30197(8) 0.0197(2) Uani 1 1 d . . .
C31 C 0.46517(12) 0.23733(11) 0.39881(9) 0.0211(2) Uani 1 1 d . . .
C32 C 0.38533(14) 0.20782(14) 0.48790(9) 0.0299(3) Uani 1 1 d . . .
C33 C 0.43849(16) 0.15776(16) 0.56406(10) 0.0377(4) Uani 1 1 d . . .
C34 C 0.57246(16) 0.13660(13) 0.55259(11) 0.0333(3) Uani 1 1 d . . .
C35 C 0.65415(14) 0.16464(13) 0.46507(11) 0.0315(3) Uani 1 1 d . . .
C36 C 0.60078(13) 0.21470(13) 0.38879(10) 0.0274(3) Uani 1 1 d . . .
C130 C 0.71899(12) 0.34024(12) 0.02890(9) 0.0227(3) Uani 1 1 d . . .
C131 C 0.78992(14) 0.22777(14) 0.08682(10) 0.0301(3) Uani 1 1 d . . .
C132 C 0.61483(14) 0.29803(14) -0.00195(10) 0.0297(3) Uani 1 1 d . . .
C133 C 0.81963(15) 0.38046(15) -0.06085(10) 0.0330(3) Uani 1 1 d . . .
C150 C 0.69827(13) 0.79346(12) 0.08307(9) 0.0246(3) Uani 1 1 d . . .
C151 C 0.6698(2) 0.8490(2) -0.01194(14) 0.0381(4) Uani 0.7878(18) 1 d P A 1
H15A H 0.574(2) 0.866(2) -0.0062(16) 0.048(6) Uiso 0.7878(18) 1 d P A 1
H15B H 0.699(2) 0.931(2) -0.0320(15) 0.040(6) Uiso 0.7878(18) 1 d P A 1
H15C H 0.719(3) 0.786(3) -0.0607(19) 0.064(8) Uiso 0.7878(18) 1 d P A 1
C152 C 0.84683(19) 0.7683(2) 0.07192(16) 0.0377(4) Uani 0.7878(18) 1 d P A 1
H15D H 0.898(2) 0.707(2) 0.0231(18) 0.053(7) Uiso 0.7878(18) 1 d P A 1
H15E H 0.875(2) 0.849(2) 0.0499(15) 0.042(6) Uiso 0.7878(18) 1 d P A 1
H15F H 0.872(2) 0.729(2) 0.1329(17) 0.047(6) Uiso 0.7878(18) 1 d P A 1
C153 C 0.6303(2) 0.89355(19) 0.15009(15) 0.0386(5) Uani 0.7878(18) 1 d P A 1
H15G H 0.655(2) 0.8616(19) 0.2070(16) 0.031(5) Uiso 0.7878(18) 1 d P A 1
H15H H 0.528(2) 0.916(2) 0.1575(16) 0.049(6) Uiso 0.7878(18) 1 d P A 1
H15I H 0.667(2) 0.969(2) 0.1254(17) 0.051(6) Uiso 0.7878(18) 1 d P A 1
C154 C 0.7487(8) 0.8261(7) 0.1552(5) 0.0381(4) Uani 0.2122(18) 1 d P A 2
H15J H 0.7799 0.9063 0.1323 0.057 Uiso 0.2122(18) 1 calc PR A 2
H15K H 0.8216 0.7576 0.1681 0.057 Uiso 0.2122(18) 1 calc PR A 2
H15L H 0.6780 0.8360 0.2130 0.057 Uiso 0.2122(18) 1 calc PR A 2
C155 C 0.5839(7) 0.8973(7) 0.0600(6) 0.0377(4) Uani 0.2122(18) 1 d P A 2
H15M H 0.5539 0.8729 0.0116 0.057 Uiso 0.2122(18) 1 calc PR A 2
H15N H 0.6133 0.9784 0.0370 0.057 Uiso 0.2122(18) 1 calc PR A 2
H15O H 0.5112 0.9070 0.1168 0.057 Uiso 0.2122(18) 1 calc PR A 2
C156 C 0.8102(8) 0.7861(7) -0.0109(5) 0.0386(5) Uani 0.2122(18) 1 d P A 2
H15P H 0.7780 0.7636 -0.0590 0.058 Uiso 0.2122(18) 1 calc PR A 2
H15Q H 0.8867 0.7210 -0.0002 0.058 Uiso 0.2122(18) 1 calc PR A 2
H15R H 0.8356 0.8693 -0.0322 0.058 Uiso 0.2122(18) 1 calc PR A 2
C230 C -0.04050(12) 0.44747(12) 0.33350(9) 0.0226(3) Uani 1 1 d . . .
C231 C 0.00149(15) 0.36879(15) 0.25090(11) 0.0311(3) Uani 1 1 d . . .
C232 C -0.04013(15) 0.35787(14) 0.42636(10) 0.0308(3) Uani 1 1 d . . .
C233 C -0.18251(13) 0.51952(14) 0.33941(12) 0.0319(3) Uani 1 1 d . . .
C250 C 0.04153(12) 0.90220(12) 0.29515(9) 0.0231(3) Uani 1 1 d . . .
C251 C 0.12353(16) 0.96482(14) 0.20419(11) 0.0350(3) Uani 1 1 d . . .
C252 C 0.05681(16) 0.95249(14) 0.37926(11) 0.0338(3) Uani 1 1 d . . .
C253 C -0.10286(14) 0.94254(14) 0.29284(13) 0.0361(3) Uani 1 1 d . . .
O2 O 0.23969(8) 0.36439(8) 0.31664(6) 0.02158(19) Uani 1 1 d . . .

loop_
_atom_site_aniso_label
_atom_site_aniso_U_11
_atom_site_aniso_U_22
_atom_site_aniso_U_33
_atom_site_aniso_U_23
_atom_site_aniso_U_13
_atom_site_aniso_U_12
Si 0.01858(17) 0.01724(16) 0.01919(17) 0.00055(12) -0.00385(12) -0.00516(12)
N 0.0169(5) 0.0199(5) 0.0162(5) -0.0013(4) -0.0028(4) -0.0055(4)
O1 0.0241(4) 0.0178(4) 0.0202(4) -0.0018(3) -0.0019(3) -0.0077(3)
C1 0.0226(6) 0.0254(6) 0.0190(6) -0.0038(5) -0.0046(5) -0.0077(5)
C2 0.0304(7) 0.0208(6) 0.0306(7) -0.0005(5) -0.0067(6) -0.0078(6)
C11 0.0155(5) 0.0215(6) 0.0167(5) -0.0007(4) -0.0036(4) -0.0048(4)
C12 0.0184(5) 0.0174(5) 0.0190(6) 0.0011(4) -0.0060(4) -0.0055(4)
C13 0.0189(6) 0.0217(6) 0.0183(6) -0.0014(5) -0.0058(5) -0.0028(5)
C14 0.0185(6) 0.0255(6) 0.0188(6) -0.0001(5) -0.0024(5) -0.0059(5)
C15 0.0183(6) 0.0218(6) 0.0218(6) 0.0005(5) -0.0051(5) -0.0073(5)
C16 0.0184(6) 0.0194(6) 0.0218(6) -0.0033(5) -0.0049(5) -0.0047(5)
C21 0.0161(5) 0.0210(6) 0.0152(5) -0.0020(4) -0.0019(4) -0.0048(4)
C22 0.0202(6) 0.0168(5) 0.0162(5) -0.0005(4) -0.0025(4) -0.0052(4)
C23 0.0199(6) 0.0212(6) 0.0161(5) -0.0003(4) -0.0030(4) -0.0077(5)
C24 0.0165(6) 0.0225(6) 0.0190(6) -0.0013(5) -0.0020(4) -0.0041(5)
C25 0.0207(6) 0.0193(6) 0.0167(5) -0.0023(4) -0.0014(4) -0.0040(5)
C26 0.0195(6) 0.0205(6) 0.0193(6) -0.0031(4) -0.0013(4) -0.0083(5)
C31 0.0232(6) 0.0171(6) 0.0231(6) -0.0006(5) -0.0062(5) -0.0053(5)
C32 0.0268(7) 0.0384(8) 0.0250(7) 0.0005(6) -0.0055(5) -0.0127(6)
C33 0.0443(9) 0.0497(9) 0.0223(7) 0.0067(6) -0.0092(6) -0.0236(7)
C34 0.0476(9) 0.0263(7) 0.0331(8) 0.0026(6) -0.0231(7) -0.0104(6)
C35 0.0281(7) 0.0281(7) 0.0406(8) -0.0044(6) -0.0152(6) -0.0020(6)
C36 0.0237(6) 0.0289(7) 0.0275(7) -0.0019(5) -0.0058(5) -0.0036(5)
C130 0.0221(6) 0.0237(6) 0.0199(6) -0.0040(5) -0.0015(5) -0.0038(5)
C131 0.0274(7) 0.0271(7) 0.0305(7) -0.0048(6) -0.0050(6) 0.0021(6)
C132 0.0308(7) 0.0326(7) 0.0276(7) -0.0111(6) -0.0069(6) -0.0049(6)
C133 0.0350(8) 0.0343(8) 0.0241(7) -0.0089(6) 0.0059(6) -0.0091(6)
C150 0.0245(6) 0.0246(6) 0.0243(6) -0.0001(5) -0.0017(5) -0.0119(5)
C151 0.0513(12) 0.0322(10) 0.0347(10) 0.0083(8) -0.0134(9) -0.0227(9)
C152 0.0286(9) 0.0374(10) 0.0486(12) -0.0027(9) -0.0045(8) -0.0179(8)
C153 0.0484(12) 0.0290(9) 0.0357(10) -0.0079(8) 0.0073(9) -0.0216(8)
C154 0.0513(12) 0.0322(10) 0.0347(10) 0.0083(8) -0.0134(9) -0.0227(9)
C155 0.0286(9) 0.0374(10) 0.0486(12) -0.0027(9) -0.0045(8) -0.0179(8)
C156 0.0484(12) 0.0290(9) 0.0357(10) -0.0079(8) 0.0073(9) -0.0216(8)
C230 0.0189(6) 0.0218(6) 0.0277(6) -0.0007(5) -0.0051(5) -0.0082(5)
C231 0.0296(7) 0.0328(7) 0.0371(8) -0.0090(6) -0.0094(6) -0.0133(6)
C232 0.0276(7) 0.0311(7) 0.0328(8) 0.0070(6) -0.0055(6) -0.0153(6)
C233 0.0200(6) 0.0285(7) 0.0467(9) 0.0005(6) -0.0073(6) -0.0096(5)
C250 0.0224(6) 0.0184(6) 0.0258(6) -0.0032(5) -0.0023(5) -0.0037(5)
C251 0.0397(8) 0.0207(7) 0.0337(8) 0.0021(6) 0.0024(6) -0.0047(6)
C252 0.0420(9) 0.0244(7) 0.0354(8) -0.0102(6) -0.0093(7) -0.0037(6)
C253 0.0274(7) 0.0222(7) 0.0565(10) -0.0044(7) -0.0111(7) -0.0012(6)
O2 0.0194(4) 0.0169(4) 0.0287(5) -0.0006(3) -0.0060(3) -0.0060(3)

loop_
_atom_type_symbol
_atom_type_description
_atom_type_scat_dispersion_real
_atom_type_scat_dispersion_imag
_atom_type_scat_source
C C 0.0033 0.0016 'International Tables Vol C Tables 4.2.6.8 and 6.1.1.4'
H H 0.0000 0.0000 'International Tables Vol C Tables 4.2.6.8 and 6.1.1.4'
N N 0.0061 0.0033 'International Tables Vol C Tables 4.2.6.8 and 6.1.1.4'
O O 0.0106 0.0060 'International Tables Vol C Tables 4.2.6.8 and 6.1.1.4'
Si Si 0.0817 0.0704 'International Tables Vol C Tables 4.2.6.8 and 6.1.1.4'

loop_
_geom_angle_atom_site_label_1
_geom_angle_atom_site_label_2
_geom_angle_atom_site_label_3
_geom_angle
O1 Si O2 120.24(5)
O1 Si C2 99.65(6)
O2 Si C2 98.21(6)
O1 Si C31 113.40(5)
O2 Si C31 115.47(5)
C2 Si C31 105.73(6)
O1 Si N 75.84(4)
O2 Si N 75.68(4)
C2 Si N 168.53(5)
C31 Si N 85.72(4)
C11 N C21 115.03(9)
C11 N C1 113.24(9)
C21 N C1 111.42(9)
C11 N Si 99.26(7)
C21 N Si 98.42(7)
C1 N Si 118.33(7)
C12 O1 Si 130.50(8)
N C1 H1A 109.4(9)
N C1 H1C 112.9(9)
H1A C1 H1C 108.1(13)
N C1 H1B 108.3(9)
H1A C1 H1B 109.6(12)
H1C C1 H1B 108.5(12)
Si C2 H2C 113.4(9)
Si C2 H2B 109.9(10)
H2C C2 H2B 106.9(13)
Si C2 H2A 111.9(11)
H2C C2 H2A 106.1(14)
H2B C2 H2A 108.4(14)
C12 C11 C16 120.74(11)
C12 C11 N 115.16(10)
C16 C11 N 124.09(10)
O1 C12 C11 118.92(10)
O1 C12 C13 120.06(10)
C11 C12 C13 121.02(11)
C14 C13 C12 116.20(11)
C14 C13 C130 121.74(10)
C12 C13 C130 122.05(11)
C13 C14 C15 124.04(11)
C13 C14 H14 117.9(8)
C15 C14 H14 118.0(8)
C16 C15 C14 117.70(11)
C16 C15 C150 122.35(11)
C14 C15 C150 119.93(11)
C15 C16 C11 120.24(11)
C15 C16 H16 120.9(8)
C11 C16 H16 118.9(8)
C26 C21 C22 120.53(11)
C26 C21 N 124.30(10)
C22 C21 N 115.11(10)
O2 C22 C21 118.63(10)
O2 C22 C23 120.29(10)
C21 C22 C23 121.07(11)
C24 C23 C22 116.53(11)
C24 C23 C230 121.99(11)
C22 C23 C230 121.47(10)
C23 C24 C25 123.63(11)
C23 C24 H24 118.2(8)
C25 C24 H24 118.2(8)
C26 C25 C24 117.51(11)
C26 C25 C250 119.52(10)
C24 C25 C250 122.96(11)
C21 C26 C25 120.67(11)
C21 C26 H26 118.7(8)
C25 C26 H26 120.6(8)
C32 C31 C36 117.67(12)
C32 C31 Si 120.91(10)
C36 C31 Si 121.08(10)
C33 C32 C31 121.19(13)
C33 C32 H32 119.8(10)
C31 C32 H32 119.0(10)
C34 C33 C32 120.14(14)
C34 C33 H33 120.4(11)
C32 C33 H33 119.4(12)
C33 C34 C35 119.99(13)
C33 C34 H34 119.9(10)
C35 C34 H34 120.1(10)
C34 C35 C36 119.82(13)
C34 C35 H35 120.5(10)
C36 C35 H35 119.6(11)
C35 C36 C31 121.19(13)
C35 C36 H36 119.1(10)
C31 C36 H36 119.7(10)
C132 C130 C133 106.88(11)
C132 C130 C131 110.13(11)
C133 C130 C131 108.57(11)
C132 C130 C13 111.25(10)
C133 C130 C13 111.24(11)
C131 C130 C13 108.74(10)
C130 C131 H13C 108.5(10)
C130 C131 H13B 111.4(9)
H13C C131 H13B 106.6(14)
C130 C131 H13A 111.0(10)
H13C C131 H13A 109.9(14)
H13B C131 H13A 109.4(14)
C130 C132 H13D 108.2(10)
C130 C132 H13E 108.5(10)
H13D C132 H13E 109.9(14)
C130 C132 H13F 111.3(10)
H13D C132 H13F 107.0(14)
H13E C132 H13F 111.8(14)
C130 C133 H13I 110.7(10)
C130 C133 H13H 112.2(10)
H13I C133 H13H 108.8(14)
C130 C133 H13G 108.8(10)
H13I C133 H13G 109.6(14)
H13H C133 H13G 106.6(14)
C154 C150 C155 111.8(4)
C151 C150 C153 107.68(15)
C151 C150 C152 109.03(14)
C153 C150 C152 108.66(15)
C154 C150 C15 110.1(3)
C151 C150 C15 109.27(12)
C155 C150 C15 107.9(3)
C153 C150 C15 112.22(11)
C152 C150 C15 109.91(12)
C154 C150 C156 108.9(4)
C155 C150 C156 105.9(4)
C15 C150 C156 112.3(3)
C150 C151 H15A 110.3(13)
C150 C151 H15B 108.2(13)
H15A C151 H15B 107.8(18)
C150 C151 H15C 110.1(15)
H15A C151 H15C 110(2)
H15B C151 H15C 110.6(19)
C150 C152 H15D 111.8(13)
C150 C152 H15E 108.2(13)
H15D C152 H15E 107.6(18)
C150 C152 H15F 112.6(13)
H15D C152 H15F 107.1(19)
H15E C152 H15F 109.4(18)
C150 C153 H15G 107.1(12)
C150 C153 H15H 110.9(13)
H15G C153 H15H 114.5(18)
C150 C153 H15I 108.6(14)
H15G C153 H15I 105.5(18)
H15H C153 H15I 109.9(19)
C150 C154 H15J 109.5
C150 C154 H15K 109.5
H15J C154 H15K 109.5
C150 C154 H15L 109.5
H15J C154 H15L 109.5
H15K C154 H15L 109.5
C150 C155 H15M 109.5
C150 C155 H15N 109.5
H15M C155 H15N 109.5
C150 C155 H15O 109.5
H15M C155 H15O 109.5
H15N C155 H15O 109.5
C150 C156 H15P 109.5
C150 C156 H15Q 109.5
H15P C156 H15Q 109.5
C150 C156 H15R 109.5
H15P C156 H15R 109.5
H15Q C156 H15R 109.5
C233 C230 C23 112.07(10)
C233 C230 C231 107.35(11)
C23 C230 C231 110.73(10)
C233 C230 C232 107.42(11)
C23 C230 C232 109.12(10)
C231 C230 C232 110.09(11)
C230 C231 H23C 111.0(11)
C230 C231 H23B 110.4(9)
H23C C231 H23B 106.7(14)
C230 C231 H23A 112.2(10)
H23C C231 H23A 107.1(14)
H23B C231 H23A 109.2(13)
C230 C232 H23F 109.6(9)
C230 C232 H23E 111.9(10)
H23F C232 H23E 109.5(13)
C230 C232 H23D 110.0(10)
H23F C232 H23D 107.6(14)
H23E C232 H23D 108.1(14)
C230 C233 H23G 113.5(10)
C230 C233 H23I 111.5(10)
H23G C233 H23I 107.9(14)
C230 C233 H23H 107.4(9)
H23G C233 H23H 107.7(13)
H23I C233 H23H 108.5(14)
C253 C250 C251 107.91(12)
C253 C250 C252 108.19(12)
C251 C250 C252 109.09(12)
C253 C250 C25 112.80(11)
C251 C250 C25 109.33(10)
C252 C250 C25 109.44(11)
C250 C251 H25C 112.2(11)
C250 C251 H25B 109.2(10)
H25C C251 H25B 107.3(15)
C250 C251 H25A 110.3(10)
H25C C251 H25A 109.7(15)
H25B C251 H25A 108.1(14)
C250 C252 H25F 110.5(10)
C250 C252 H25E 109.2(11)
H25F C252 H25E 110.6(14)
C250 C252 H25D 109.8(10)
H25F C252 H25D 106.5(14)
H25E C252 H25D 110.2(15)
C250 C253 H25H 111.8(11)
C250 C253 H25G 111.2(11)
H25H C253 H25G 108.0(15)
C250 C253 H25I 107.9(10)
H25H C253 H25I 109.0(15)
H25G C253 H25I 108.8(14)
C22 O2 Si 129.82(7)

loop_
_geom_bond_atom_site_label_1
_geom_bond_atom_site_label_2
_geom_bond_distance
Si O1 1.6539(9)
Si O2 1.6577(9)
Si C2 1.8533(14)
Si C31 1.8563(13)
Si N 2.5393(11)
N C11 1.4472(14)
N C21 1.4514(15)
N C1 1.4773(15)
O1 C12 1.3679(14)
C1 H1A 0.967(16)
C1 H1C 0.993(17)
C1 H1B 0.978(16)
C2 H2C 0.999(17)
C2 H2B 0.960(18)
C2 H2A 0.957(19)
C11 C12 1.3901(17)
C11 C16 1.3914(17)
C12 C13 1.4071(16)
C13 C14 1.3945(17)
C13 C130 1.5388(17)
C14 C15 1.3995(17)
C14 H14 0.981(14)
C15 C16 1.3884(16)
C15 C150 1.5374(16)
C16 H16 0.964(15)
C21 C26 1.3831(17)
C21 C22 1.3910(16)
C22 O2 1.3668(14)
C22 C23 1.4010(16)
C23 C24 1.3984(17)
C23 C230 1.5385(16)
C24 C25 1.3982(17)
C24 H24 0.942(14)
C25 C26 1.3927(17)
C25 C250 1.5359(17)
C26 H26 0.987(14)
C31 C32 1.3928(18)
C31 C36 1.3976(18)
C32 C33 1.387(2)
C32 H32 0.957(16)
C33 C34 1.378(2)
C33 H33 0.953(19)
C34 C35 1.381(2)
C34 H34 0.980(18)
C35 C36 1.390(2)
C35 H35 0.970(18)
C36 H36 0.982(17)
C130 C132 1.5324(19)
C130 C133 1.5337(17)
C130 C131 1.5364(19)
C131 H13C 0.962(18)
C131 H13B 0.953(16)
C131 H13A 1.004(18)
C132 H13D 0.993(18)
C132 H13E 0.986(19)
C132 H13F 0.985(18)
C133 H13I 1.027(18)
C133 H13H 0.996(18)
C133 H13G 0.982(18)
C150 C154 1.480(7)
C150 C151 1.526(2)
C150 C155 1.530(8)
C150 C153 1.529(2)
C150 C152 1.530(2)
C150 C156 1.571(7)
C151 H15A 0.99(2)
C151 H15B 0.99(2)
C151 H15C 1.03(3)
C152 H15D 1.03(3)
C152 H15E 0.97(2)
C152 H15F 1.02(2)
C153 H15G 0.95(2)
C153 H15H 1.05(2)
C153 H15I 0.97(2)
C154 H15J 0.9800
C154 H15K 0.9800
C154 H15L 0.9800
C155 H15M 0.9800
C155 H15N 0.9800
C155 H15O 0.9800
C156 H15P 0.9800
C156 H15Q 0.9800
C156 H15R 0.9800
C230 C233 1.5312(18)
C230 C231 1.5386(19)
C230 C232 1.5405(18)
C231 H23C 0.957(19)
C231 H23B 0.983(16)
C231 H23A 0.990(18)
C232 H23F 1.012(18)
C232 H23E 0.975(17)
C232 H23D 0.987(18)
C233 H23G 0.992(17)
C233 H23I 0.998(18)
C233 H23H 0.977(17)
C250 C253 1.5272(19)
C250 C251 1.5349(18)
C250 C252 1.5349(19)
C251 H25C 1.024(19)
C251 H25B 1.003(19)
C251 H25A 0.979(18)
C252 H25F 1.001(17)
C252 H25E 0.962(19)
C252 H25D 0.973(18)
C253 H25H 1.04(2)
C253 H25G 0.986(19)
C253 H25I 1.012(19)
